data_2106794
loop_
_publ_author_name
'Dong Zhili'
'White, T.J.'

_publ_section_title
;
 Calcium-lead fluoro-vanadinite apatites. I. Disequilibrium structures
;
_journal_name_full 'Acta Crystallographica B (39,1983-)'
_journal_page_first 138
_journal_page_last 145
_journal_volume 60
_journal_year 2004
_chemical_formula_sum 'Ca5.22 F0.6 O24.7 Pb4.78 V6'
_chemical_name_systematic
;
(Pb0.64 Ca3.36) (Pb4.14 Ca1.86) (V O4)6 (F0.6 O0.7)
;
_space_group_IT_number 176
_symmetry_space_group_name_Hall '-P 6c'
_symmetry_space_group_name_H-M 'P 63/m'
_cell_angle_alpha 90
_cell_angle_beta 90
_cell_angle_gamma 120
_cell_formula_units_Z 1
_cell_length_a 10.0025
_cell_length_b 10.0025
_cell_length_c 7.1858
_cell_volume 622.620
_citation_journal_id_ASTM ASBSDK
_cod_data_source_file DongZhili_ASBSDK_2004_1214.cif
_cod_data_source_block Ca5.22F0.6O24.7Pb4.78V6
_cod_original_cell_volume 622.6197
_cod_database_code 2106794

loop_
_symmetry_equiv_pos_as_xyz
x,y,z
x-y,x,z+1/2
-y,x-y,z
-x,-y,z+1/2
-x+y,-x,z
y,-x+y,z+1/2
-x,-y,-z
-x+y,-x,-z-1/2
y,-x+y,-z
x,y,-z-1/2
x-y,x,-z
-y,x-y,-z-1/2

loop_
_atom_site_label
_atom_site_type_symbol
_atom_site_fract_x
_atom_site_fract_y
_atom_site_fract_z
_atom_site_occupancy
_atom_site_U_iso_or_equiv
O1 O-2 0.3407 0.5073 0.25 1 0.0
O2 O-2 0.6056 0.4787 0.25 1 0.0
O4 O-2 0 0 0.25 0.35 0.0
Pb2 Pb+2 0.2418 0.0026 0.25 0.69 0.0
F1 F-1 0 0 0.25 0.3 0.0
Ca2 Ca+2 0.2418 0.0026 0.25 0.31 0.0
O3 O-2 0.3545 0.2635 0.0605 1 0.0
Pb1 Pb+2 0.3333 0.6667 0.0062 0.16 0.0
V1 V+5 0.409 0.3813 0.25 1 0.0
Ca1 Ca+2 0.3333 0.6667 0.0062 0.84 0.0
